data_1535943
loop_
_publ_author_name
'Naruke, H.'
'Yamase, T.'

_publ_section_title
;
 The crystal structure of the monohydrate R2 Mo6 O21 * H2 O (R= Pr, Nd,
 Sm, and Eu): a layer structure containing disordered [Mo2 O7]2- groups
;
_journal_name_full 'Journal of Solid State Chemistry'
_journal_page_first 702
_journal_page_last 708
_journal_volume 178
_journal_year 2005
_chemical_formula_sum 'H2 Mo6 O22 Pr2'
_chemical_name_systematic 'Pr2 (Mo6 O21) (H2 O)'
_space_group_IT_number 130
_symmetry_space_group_name_Hall '-P 4a 2ac'
_symmetry_space_group_name_H-M 'P 4/n c c :2'
_cell_angle_alpha 90
_cell_angle_beta 90
_cell_angle_gamma 90
_cell_formula_units_Z 4
_cell_length_a 8.9962
_cell_length_b 8.9962
_cell_length_c 26.521
_cell_volume 2146.387
_citation_journal_id_ASTM JSSCBI
_cod_data_source_file Naruke_JSSCBI_2005_1804.cif
_cod_data_source_block H2Mo6O22Pr2
_cod_database_code 1535943

loop_
_symmetry_equiv_pos_as_xyz
x,y,z
-y+1/2,x,z
-x+1/2,-y+1/2,z
y,-x+1/2,z
x+1/2,-y,-z+1/2
y+1/2,x+1/2,-z+1/2
-x,y+1/2,-z+1/2
-y,-x,-z+1/2
-x,-y,-z
y-1/2,-x,-z
x-1/2,y-1/2,-z
-y,x-1/2,-z
-x-1/2,y,z-1/2
-y-1/2,-x-1/2,z-1/2
x,-y-1/2,z-1/2
y,x,z-1/2

loop_
_atom_site_label
_atom_site_type_symbol
_atom_site_fract_x
_atom_site_fract_y
_atom_site_fract_z
_atom_site_occupancy
_atom_site_U_iso_or_equiv
O3 O-2 0.0957 0.4575 0.4322 1 0.0
O6 O-2 -0.044 0.288 0.333 0.5 0.0
O5 O-2 -0.25 0.25 0.25 1 0.0
Pr1 Pr+3 -0.25 0.75 0.32312 1 0.0
Mo1 Mo+6 -0.0877 0.3677 0.26911 0.5 0.0
Mo2 Mo+6 0.07172 0.64697 0.427 1 0.0
O2 O-2 -0.1417 0.5492 0.2754 1 0.0
O7 O-2 -0.029 0.7102 0.4774 1 0.0
O8 O-2 0.25 0.75 0.4271 1 0.0
O1 O-2 -0.0317 0.6861 0.3743 1 0.0
O4 O-2 0.25 0.25 0.3715 1 0.0
Pr2 Pr+3 0.25 0.25 0.46631 1 0.0
